data_7224392
loop_
_publ_author_name
'Mittapalli, Sudhir'
'Bolla, Geetha'
'Perumalla, Sravankumar'
'Nangia, Ashwini'

_publ_section_title
;
 Can we exchange water in a hydrate structure: a case study of etoricoxib
;
_journal_issue 16
_journal_name_full CrystEngComm
_journal_page_first 2825
_journal_paper_doi 10.1039/C6CE00003G
_journal_volume 18
_journal_year 2016
_chemical_compound_source synthetic
_chemical_formula_moiety '2(C18 H15 Cl N2 O2 S), C6 H11 N O, 2(H2 O)'
_chemical_formula_sum 'C42 H45 Cl2 N5 O7 S2'
_chemical_formula_weight 866.85
_chemical_melting_point 326.56
_chemical_name_common 'etoricoxib-caprolactam dihydrate'
_chemical_name_systematic '5-Chloro-6-methyl-3-[4-(methylsulfonyl)phenyl]-2,3-bipyridine-Azepan-2-one dihydrate'
_space_group_crystal_system triclinic
_space_group_IT_number 2
_space_group_name_Hall '-P 1'
_space_group_name_H-M_alt 'P -1'
_symmetry_space_group_name_Hall '-P 1'
_symmetry_space_group_name_H-M 'P -1'
_atom_sites_solution_hydrogens mixed
_audit_creation_method SHELXL-2014/7
_audit_update_record
;
2015-12-29 deposited with the CCDC.
2016-02-25 downloaded from the CCDC.
;
_cell_angle_alpha 96.690(3)
_cell_angle_beta 114.553(2)
_cell_angle_gamma 90.099(3)
_cell_formula_units_Z 2
_cell_length_a 12.552(3)
_cell_length_b 12.574(3)
_cell_length_c 14.989(3)
_cell_measurement_reflns_used 7183
_cell_measurement_temperature 278(2)
_cell_measurement_theta_max 26.455
_cell_measurement_theta_min 1.506
_cell_volume 2133.8(8)
_computing_structure_refinement 'SHELXL-2014/7 (Sheldrick, 2014)'
_diffrn_ambient_temperature 278(2)
_diffrn_measured_fraction_theta_full 0.997
_diffrn_measured_fraction_theta_max 0.989
_diffrn_measurement_device_type 'Xcalibur, Eos, Gemini'
_diffrn_measurement_method '\w scans'
_diffrn_radiation_type MoK\a
_diffrn_radiation_wavelength 0.71073
_diffrn_reflns_av_R_equivalents 0.0229
_diffrn_reflns_av_unetI/netI 0.0262
_diffrn_reflns_Laue_measured_fraction_full 0.997
_diffrn_reflns_Laue_measured_fraction_max 0.989
_diffrn_reflns_limit_h_max 15
_diffrn_reflns_limit_h_min -15
_diffrn_reflns_limit_k_max 15
_diffrn_reflns_limit_k_min -15
_diffrn_reflns_limit_l_max 18
_diffrn_reflns_limit_l_min -18
_diffrn_reflns_number 22864
_diffrn_reflns_point_group_measured_fraction_full 0.997
_diffrn_reflns_point_group_measured_fraction_max 0.989
_diffrn_reflns_theta_full 25.242
_diffrn_reflns_theta_max 26.455
_diffrn_reflns_theta_min 1.506
_exptl_absorpt_coefficient_mu 0.305
_exptl_crystal_colour colorless
_exptl_crystal_density_diffrn 1.349
_exptl_crystal_density_method 'not measured'
_exptl_crystal_description block
_exptl_crystal_F_000 908
_exptl_crystal_recrystallization_method 'Re-crystallisation from solvent: Methanol'
_exptl_crystal_size_max 0.33
_exptl_crystal_size_mid 0.31
_exptl_crystal_size_min 0.30
_refine_diff_density_max 0.467
_refine_diff_density_min -0.278
_refine_diff_density_rms 0.047
_refine_ls_extinction_method none
_refine_ls_goodness_of_fit_ref 1.037
_refine_ls_hydrogen_treatment mixed
_refine_ls_matrix_type full
_refine_ls_number_parameters 547
_refine_ls_number_reflns 8692
_refine_ls_number_restraints 0
_refine_ls_restrained_S_all 1.037
_refine_ls_R_factor_all 0.0526
_refine_ls_R_factor_gt 0.0440
_refine_ls_shift/su_max 0.002
_refine_ls_shift/su_mean 0.000
_refine_ls_structure_factor_coef Fsqd
_refine_ls_weighting_details 'w=1/[\s^2^(Fo^2^)+(0.0727P)^2^+0.5250P] where P=(Fo^2^+2Fc^2^)/3'
_refine_ls_weighting_scheme calc
_refine_ls_wR_factor_gt 0.1227
_refine_ls_wR_factor_ref 0.1295
_reflns_Friedel_coverage 0.000
_reflns_number_gt 7183
_reflns_number_total 8692
_reflns_threshold_expression 'I > 2\s(I)'
_cod_data_source_file c6ce00003g2.cif
_cod_data_source_block ETRCPR_dihydrate
_cod_depositor_comments 'Adding full bibliography for 7224391--7224395.cif.'
_cod_original_cell_volume 2133.7(8)
_cod_database_code 7224392
_shelx_shelxl_version_number 2014/7
_shelx_space_group_comment
;
The symmetry employed for this shelxl refinement is uniquely defined
by the following loop, which should always be used as a source of
symmetry information in preference to the above space-group names.
They are only intended as comments.
;

loop_
_space_group_symop_operation_xyz
'x, y, z'
'-x, -y, -z'

loop_
_atom_site_label
_atom_site_type_symbol
_atom_site_fract_x
_atom_site_fract_y
_atom_site_fract_z
_atom_site_U_iso_or_equiv
_atom_site_adp_type
_atom_site_occupancy
_atom_site_site_symmetry_order
_atom_site_calc_flag
_atom_site_refinement_flags_posn
_atom_site_refinement_flags_adp
S1 S 0.93879(4) 1.17018(3) 0.17947(3) 0.04679(13) Uani 1 1 d . .
Cl1 Cl 1.15094(5) 0.46841(4) 0.21309(4) 0.05946(15) Uani 1 1 d . .
O2 O 0.83453(14) 1.19879(11) 0.19154(12) 0.0660(4) Uani 1 1 d . .
C5 C 0.92514(15) 0.80856(13) 0.10710(12) 0.0382(4) Uani 1 1 d . .
N2 N 0.83167(15) 0.51513(12) 0.01908(12) 0.0506(4) Uani 1 1 d . .
C10 C 1.02834(17) 0.64147(14) 0.14965(13) 0.0431(4) Uani 1 1 d . .
H10 H 1.0948 0.6831 0.1935 0.052 Uiso 1 1 calc R U
C9 C 0.83180(17) 0.62246(13) 0.02369(13) 0.0421(4) Uani 1 1 d . .
C7 C 0.84307(17) 0.96722(14) 0.15337(13) 0.0439(4) Uani 1 1 d . .
H7 H 0.7857 0.9993 0.1696 0.053 Uiso 1 1 calc R U
N1 N 0.63741(15) 0.78258(13) -0.17150(12) 0.0529(4) Uani 1 1 d . .
C2 C 0.93344(16) 1.02882(13) 0.15253(13) 0.0415(4) Uani 1 1 d . .
O1 O 0.96238(17) 1.21460(11) 0.10560(11) 0.0702(5) Uani 1 1 d . .
C6 C 0.83864(16) 0.85676(14) 0.12971(13) 0.0424(4) Uani 1 1 d . .
H6 H 0.7772 0.8148 0.1290 0.051 Uiso 1 1 calc R U
C8 C 0.92794(16) 0.68933(13) 0.09104(12) 0.0393(4) Uani 1 1 d . .
C3 C 1.01951(18) 0.98251(14) 0.12865(15) 0.0493(4) Uani 1 1 d . .
H3 H 1.0796 1.0249 0.1275 0.059 Uiso 1 1 calc R U
C14 C 0.73070(17) 0.74093(14) -0.10600(14) 0.0466(4) Uani 1 1 d . .
H14 H 0.8046 0.7643 -0.0987 0.056 Uiso 1 1 calc R U
C13 C 0.72456(16) 0.66522(13) -0.04818(13) 0.0430(4) Uani 1 1 d . .
C4 C 1.01525(17) 0.87238(14) 0.10653(15) 0.0464(4) Uani 1 1 d . .
H4 H 1.0734 0.8406 0.0911 0.056 Uiso 1 1 calc R U
C12 C 0.92738(19) 0.47128(14) 0.07746(15) 0.0517(5) Uani 1 1 d . .
H12 H 0.9269 0.3970 0.0751 0.062 Uiso 1 1 calc R U
C11 C 1.02756(17) 0.53120(14) 0.14158(13) 0.0449(4) Uani 1 1 d . .
C1 C 1.0586(2) 1.20216(16) 0.29319(16) 0.0579(5) Uani 1 1 d . .
H1A H 1.1287 1.1787 0.2879 0.087 Uiso 1 1 calc R U
H1B H 1.0471 1.1670 0.3423 0.087 Uiso 1 1 calc R U
H1C H 1.0659 1.2784 0.3120 0.087 Uiso 1 1 calc R U
C15 C 0.61341(19) 0.62872(17) -0.06305(15) 0.0555(5) Uani 1 1 d . .
H15 H 0.6044 0.5747 -0.0289 0.067 Uiso 1 1 calc R U
C17 C 0.53073(18) 0.75019(17) -0.18144(15) 0.0545(5) Uani 1 1 d . .
C16 C 0.51679(19) 0.67301(18) -0.12857(16) 0.0601(5) Uani 1 1 d . .
H16 H 0.4420 0.6509 -0.1372 0.072 Uiso 1 1 calc R U
S2 S 0.74939(4) -0.07980(4) 0.40780(4) 0.05016(14) Uani 1 1 d . .
Cl2 Cl 1.32547(5) 0.43481(5) 0.81682(4) 0.06919(17) Uani 1 1 d . .
N3 N 1.01860(14) 0.53719(12) 0.64824(12) 0.0493(4) Uani 1 1 d . .
C26 C 1.00226(16) 0.34524(14) 0.61663(13) 0.0405(4) Uani 1 1 d . .
C25 C 0.84108(16) 0.11991(14) 0.41317(13) 0.0430(4) Uani 1 1 d . .
H25 H 0.8128 0.1050 0.3448 0.052 Uiso 1 1 calc R U
C23 C 0.93921(15) 0.24085(13) 0.56296(13) 0.0409(4) Uani 1 1 d . .
C27 C 0.95387(16) 0.44620(14) 0.60171(13) 0.0416(4) Uani 1 1 d . .
C31 C 0.82953(16) 0.46133(14) 0.53699(13) 0.0428(4) Uani 1 1 d . .
C24 C 0.89674(16) 0.21828(14) 0.46088(13) 0.0431(4) Uani 1 1 d . .
H24 H 0.9058 0.2697 0.4244 0.052 Uiso 1 1 calc R U
N4 N 0.62580(14) 0.40136(14) 0.46617(13) 0.0541(4) Uani 1 1 d . .
C28 C 1.11762(17) 0.34214(15) 0.68464(13) 0.0457(4) Uani 1 1 d . .
H28 H 1.1519 0.2769 0.6975 0.055 Uiso 1 1 calc R U
C29 C 1.18054(16) 0.43687(16) 0.73277(14) 0.0472(4) Uani 1 1 d . .
C20 C 0.82766(16) 0.04366(14) 0.46762(13) 0.0423(4) Uani 1 1 d . .
C21 C 0.8705(2) 0.06444(15) 0.56922(14) 0.0553(5) Uani 1 1 d . .
H21 H 0.8614 0.0128 0.6056 0.066 Uiso 1 1 calc R U
C33 C 0.79801(19) 0.55377(16) 0.49104(15) 0.0533(5) Uani 1 1 d . .
H33 H 0.8551 0.6063 0.4999 0.064 Uiso 1 1 calc R U
C32 C 0.73894(17) 0.38993(15) 0.52420(15) 0.0487(4) Uani 1 1 d . .
H32 H 0.7577 0.3302 0.5580 0.058 Uiso 1 1 calc R U
C30 C 1.12906(18) 0.53262(15) 0.71191(15) 0.0517(5) Uani 1 1 d . .
H30 H 1.1733 0.5963 0.7436 0.062 Uiso 1 1 calc R U
C22 C 0.9267(2) 0.16232(15) 0.61622(14) 0.0540(5) Uani 1 1 d . .
H22 H 0.9569 0.1761 0.6848 0.065 Uiso 1 1 calc R U
O4 O 0.72921(16) -0.09006(13) 0.30617(12) 0.0737(5) Uani 1 1 d . .
C35 C 0.59752(18) 0.48818(18) 0.41927(14) 0.0531(5) Uani 1 1 d . .
O3 O 0.80754(15) -0.16329(11) 0.46413(13) 0.0731(5) Uani 1 1 d . .
C34 C 0.6819(2) 0.56672(18) 0.43242(16) 0.0603(5) Uani 1 1 d . .
H34 H 0.6601 0.6283 0.4017 0.072 Uiso 1 1 calc R U
C36 C 0.4695(2) 0.4959(2) 0.35261(18) 0.0739(7) Uani 1 1 d . .
H36A H 0.4595 0.4911 0.2852 0.111 Uiso 1 1 calc R U
H36B H 0.4432 0.5632 0.3707 0.111 Uiso 1 1 calc R U
H36C H 0.4244 0.4382 0.3595 0.111 Uiso 1 1 calc R U
C19 C 0.6146(2) -0.0646(2) 0.4153(2) 0.0738(7) Uani 1 1 d . .
H19A H 0.5773 -0.0048 0.3826 0.111 Uiso 1 1 calc R U
H19B H 0.6274 -0.0521 0.4835 0.111 Uiso 1 1 calc R U
H19C H 0.5652 -0.1286 0.3839 0.111 Uiso 1 1 calc R U
N5 N 0.32203(18) 0.90280(17) 0.20519(16) 0.0674(5) Uani 1 1 d . .
C44 C 0.3193(2) 0.8032(2) 0.2272(2) 0.0786(7) Uani 1 1 d . .
O7 O 0.3222(3) 0.7885(2) 0.30776(18) 0.1289(10) Uani 1 1 d . .
C43 C 0.3164(3) 0.9326(2) 0.1132(2) 0.0815(7) Uani 1 1 d . .
H43A H 0.3084 1.0094 0.1140 0.098 Uiso 1 1 calc R U
H43B H 0.2469 0.8974 0.0593 0.098 Uiso 1 1 calc R U
C40 C 0.4172(4) 0.7081(4) 0.1310(4) 0.1423(19) Uani 1 1 d . .
H40A H 0.4211 0.6354 0.1031 0.171 Uiso 1 1 calc R U
H40B H 0.4853 0.7231 0.1937 0.171 Uiso 1 1 calc R U
C42 C 0.4225(3) 0.9039(4) 0.0938(3) 0.1230(14) Uani 1 1 d . .
H42A H 0.4929 0.9257 0.1534 0.148 Uiso 1 1 calc R U
H42B H 0.4239 0.9439 0.0426 0.148 Uiso 1 1 calc R U
C41 C 0.4246(4) 0.7847(5) 0.0617(4) 0.148(2) Uani 1 1 d . .
H41A H 0.4965 0.7728 0.0533 0.178 Uiso 1 1 calc R U
H41B H 0.3597 0.7658 -0.0025 0.178 Uiso 1 1 calc R U
C45 C 0.3123(3) 0.7134(2) 0.1499(3) 0.1063(11) Uani 1 1 d . .
H45A H 0.2994 0.6461 0.1707 0.128 Uiso 1 1 calc R U
H45B H 0.2452 0.7218 0.0888 0.128 Uiso 1 1 calc R U
C18 C 0.4270(2) 0.8014(2) -0.2529(2) 0.0806(7) Uani 1 1 d . .
H18A H 0.4318 0.8768 -0.2310 0.121 Uiso 1 1 calc R U
H18B H 0.3559 0.7693 -0.2560 0.121 Uiso 1 1 calc R U
H18C H 0.4271 0.7909 -0.3174 0.121 Uiso 1 1 calc R U
O5 O 0.66629(18) 0.88925(15) 0.67835(16) 0.0759(5) Uani 1 1 d . .
O6 O 0.4751(3) 0.7915(3) 0.51041(19) 0.1208(11) Uani 1 1 d . .
H5A H 0.652(3) 0.856(3) 0.720(3) 0.112(12) Uiso 1 1 d . .
H6B H 0.432(3) 0.799(3) 0.457(3) 0.111(13) Uiso 1 1 d . .
H5B H 0.604(3) 0.861(3) 0.619(3) 0.101(10) Uiso 1 1 d . .
H6A H 0.468(4) 0.719(4) 0.515(4) 0.173(19) Uiso 1 1 d . .
H51 H 0.333(3) 0.960(3) 0.258(2) 0.099(10) Uiso 1 1 d . .

loop_
_atom_site_aniso_label
_atom_site_aniso_U_11
_atom_site_aniso_U_22
_atom_site_aniso_U_33
_atom_site_aniso_U_23
_atom_site_aniso_U_13
_atom_site_aniso_U_12
S1 0.0626(3) 0.0262(2) 0.0479(3) 0.00383(17) 0.0197(2) 0.00700(19)
Cl1 0.0671(3) 0.0500(3) 0.0622(3) 0.0185(2) 0.0249(3) 0.0249(2)
O2 0.0648(9) 0.0401(7) 0.0844(11) -0.0021(7) 0.0251(8) 0.0156(6)
C5 0.0474(9) 0.0296(8) 0.0335(8) 0.0030(6) 0.0133(7) 0.0048(7)
N2 0.0641(10) 0.0307(7) 0.0513(9) 0.0046(6) 0.0187(8) 0.0011(7)
C10 0.0513(10) 0.0354(9) 0.0415(9) 0.0026(7) 0.0188(8) 0.0056(7)
C9 0.0540(10) 0.0305(8) 0.0413(9) 0.0050(7) 0.0194(8) 0.0037(7)
C7 0.0512(10) 0.0346(9) 0.0480(10) 0.0037(7) 0.0231(8) 0.0087(7)
N1 0.0564(10) 0.0468(9) 0.0490(9) 0.0109(7) 0.0144(8) 0.0080(7)
C2 0.0549(10) 0.0270(8) 0.0399(9) 0.0041(7) 0.0173(8) 0.0061(7)
O1 0.1184(14) 0.0343(7) 0.0611(9) 0.0108(6) 0.0395(9) 0.0038(8)
C6 0.0470(10) 0.0339(8) 0.0462(10) 0.0036(7) 0.0199(8) 0.0026(7)
C8 0.0506(10) 0.0291(8) 0.0384(9) 0.0045(7) 0.0187(8) 0.0046(7)
C3 0.0566(11) 0.0342(9) 0.0623(12) 0.0043(8) 0.0303(10) 0.0005(8)
C14 0.0475(10) 0.0409(9) 0.0467(10) 0.0061(8) 0.0150(8) 0.0020(8)
C13 0.0517(10) 0.0315(8) 0.0398(9) -0.0007(7) 0.0146(8) 0.0011(7)
C4 0.0503(10) 0.0360(9) 0.0578(11) 0.0048(8) 0.0277(9) 0.0080(8)
C12 0.0712(13) 0.0281(8) 0.0550(11) 0.0082(8) 0.0247(10) 0.0068(8)
C11 0.0574(11) 0.0374(9) 0.0443(10) 0.0113(7) 0.0240(9) 0.0158(8)
C1 0.0659(13) 0.0417(10) 0.0555(12) -0.0056(9) 0.0180(10) 0.0035(9)
C15 0.0586(12) 0.0499(11) 0.0537(12) 0.0079(9) 0.0191(10) -0.0053(9)
C17 0.0504(11) 0.0538(11) 0.0485(11) 0.0011(9) 0.0113(9) 0.0082(9)
C16 0.0470(11) 0.0648(13) 0.0601(13) 0.0032(10) 0.0154(10) -0.0053(10)
S2 0.0529(3) 0.0408(2) 0.0520(3) -0.0017(2) 0.0193(2) -0.0063(2)
Cl2 0.0469(3) 0.0741(4) 0.0670(3) 0.0018(3) 0.0064(2) -0.0009(2)
N3 0.0523(9) 0.0364(8) 0.0558(9) 0.0003(7) 0.0209(8) 0.0011(7)
C26 0.0460(9) 0.0366(8) 0.0386(9) 0.0026(7) 0.0181(7) 0.0023(7)
C25 0.0436(9) 0.0459(10) 0.0362(9) 0.0020(7) 0.0143(7) 0.0015(8)
C23 0.0423(9) 0.0362(8) 0.0412(9) 0.0034(7) 0.0151(7) 0.0059(7)
C27 0.0471(10) 0.0373(9) 0.0421(9) 0.0038(7) 0.0208(8) 0.0028(7)
C31 0.0478(10) 0.0396(9) 0.0418(9) 0.0035(7) 0.0199(8) 0.0062(7)
C24 0.0477(10) 0.0413(9) 0.0405(9) 0.0073(7) 0.0181(8) 0.0014(7)
N4 0.0461(9) 0.0556(10) 0.0587(10) 0.0050(8) 0.0208(8) 0.0065(7)
C28 0.0501(10) 0.0399(9) 0.0447(10) 0.0037(8) 0.0180(8) 0.0060(8)
C29 0.0427(10) 0.0491(10) 0.0450(10) 0.0005(8) 0.0150(8) -0.0004(8)
C20 0.0434(9) 0.0355(8) 0.0444(9) 0.0012(7) 0.0159(8) 0.0010(7)
C21 0.0781(14) 0.0390(10) 0.0435(10) 0.0092(8) 0.0193(10) -0.0014(9)
C33 0.0591(12) 0.0471(11) 0.0550(11) 0.0119(9) 0.0238(10) 0.0048(9)
C32 0.0491(11) 0.0432(10) 0.0546(11) 0.0088(8) 0.0217(9) 0.0072(8)
C30 0.0513(11) 0.0420(10) 0.0562(11) -0.0039(8) 0.0197(9) -0.0039(8)
C22 0.0751(14) 0.0411(10) 0.0356(9) 0.0046(8) 0.0134(9) -0.0006(9)
O4 0.0901(12) 0.0692(10) 0.0558(9) -0.0164(8) 0.0309(9) -0.0260(9)
C35 0.0524(11) 0.0620(12) 0.0419(10) 0.0054(9) 0.0172(9) 0.0177(9)
O3 0.0805(11) 0.0383(7) 0.0866(12) 0.0072(7) 0.0214(9) 0.0036(7)
C34 0.0684(14) 0.0567(12) 0.0582(12) 0.0214(10) 0.0252(11) 0.0197(11)
C36 0.0578(14) 0.0911(18) 0.0616(14) 0.0076(12) 0.0145(11) 0.0238(12)
C19 0.0552(13) 0.0781(16) 0.0887(18) 0.0112(13) 0.0307(13) -0.0079(11)
N5 0.0707(13) 0.0606(12) 0.0622(12) 0.0026(10) 0.0206(10) 0.0006(9)
C44 0.0677(15) 0.0685(16) 0.0761(17) 0.0114(13) 0.0063(13) -0.0027(12)
O7 0.141(2) 0.136(2) 0.0864(16) 0.0445(15) 0.0172(15) -0.0222(17)
C43 0.0870(19) 0.0802(18) 0.0705(16) 0.0120(13) 0.0256(14) 0.0030(14)
C40 0.093(3) 0.124(3) 0.159(4) -0.049(3) 0.019(3) 0.036(2)
C42 0.098(2) 0.185(4) 0.092(2) 0.000(3) 0.050(2) -0.010(3)
C41 0.105(3) 0.205(6) 0.123(3) -0.058(4) 0.057(3) 0.013(3)
C45 0.084(2) 0.0649(17) 0.126(3) -0.0073(17) 0.0054(18) 0.0098(15)
C18 0.0601(14) 0.0923(19) 0.0728(16) 0.0190(14) 0.0091(12) 0.0214(13)
O5 0.0874(13) 0.0688(11) 0.0701(11) 0.0036(9) 0.0330(11) -0.0108(9)
O6 0.1188(19) 0.133(2) 0.0771(15) 0.0291(14) 0.0042(14) -0.0660(17)

loop_
_atom_type_symbol
_atom_type_description
_atom_type_scat_dispersion_real
_atom_type_scat_dispersion_imag
_atom_type_scat_source
C C 0.0033 0.0016 'International Tables Vol C Tables 4.2.6.8 and 6.1.1.4'
H H 0.0000 0.0000 'International Tables Vol C Tables 4.2.6.8 and 6.1.1.4'
N N 0.0061 0.0033 'International Tables Vol C Tables 4.2.6.8 and 6.1.1.4'
O O 0.0106 0.0060 'International Tables Vol C Tables 4.2.6.8 and 6.1.1.4'
S S 0.1246 0.1234 'International Tables Vol C Tables 4.2.6.8 and 6.1.1.4'
Cl Cl 0.1484 0.1585 'International Tables Vol C Tables 4.2.6.8 and 6.1.1.4'

loop_
_geom_angle_atom_site_label_1
_geom_angle_atom_site_label_2
_geom_angle_atom_site_label_3
_geom_angle
O1 S1 O2 118.43(10)
O1 S1 C1 108.65(11)
O2 S1 C1 108.20(10)
O1 S1 C2 107.21(9)
O2 S1 C2 108.09(9)
C1 S1 C2 105.55(9)
C6 C5 C4 119.17(15)
C6 C5 C8 121.08(16)
C4 C5 C8 119.59(15)
C12 N2 C9 118.63(17)
C11 C10 C8 118.73(17)
N2 C9 C8 122.15(16)
N2 C9 C13 115.49(16)
C8 C9 C13 122.34(15)
C2 C7 C6 119.26(16)
C14 N1 C17 118.21(17)
C7 C2 C3 121.14(16)
C7 C2 S1 120.01(14)
C3 C2 S1 118.83(14)
C5 C6 C7 120.50(17)
C10 C8 C9 118.07(15)
C10 C8 C5 118.46(15)
C9 C8 C5 123.37(15)
C4 C3 C2 119.17(17)
N1 C14 C13 124.10(18)
C14 C13 C15 116.86(18)
C14 C13 C9 121.42(17)
C15 C13 C9 121.68(17)
C3 C4 C5 120.75(17)
N2 C12 C11 122.65(17)
C12 C11 C10 119.61(17)
C12 C11 Cl1 120.20(14)
C10 C11 Cl1 120.18(15)
C16 C15 C13 119.45(19)
N1 C17 C16 121.33(19)
N1 C17 C18 117.3(2)
C16 C17 C18 121.4(2)
C15 C16 C17 119.9(2)
O4 S2 O3 118.03(11)
O4 S2 C19 108.47(13)
O3 S2 C19 108.38(12)
O4 S2 C20 108.73(9)
O3 S2 C20 108.84(9)
C19 S2 C20 103.40(11)
C30 N3 C27 119.66(16)
C28 C26 C27 118.11(16)
C28 C26 C23 117.10(15)
C27 C26 C23 124.78(16)
C24 C25 C20 119.63(16)
C22 C23 C24 118.92(16)
C22 C23 C26 119.46(16)
C24 C23 C26 121.56(16)
N3 C27 C26 121.28(17)
N3 C27 C31 114.71(16)
C26 C27 C31 123.99(16)
C32 C31 C33 116.61(18)
C32 C31 C27 122.72(16)
C33 C31 C27 120.53(17)
C25 C24 C23 120.41(17)
C35 N4 C32 118.50(18)
C29 C28 C26 119.00(17)
C28 C29 C30 119.75(18)
C28 C29 Cl2 119.73(15)
C30 C29 Cl2 120.49(15)
C21 C20 C25 120.66(17)
C21 C20 S2 118.78(14)
C25 C20 S2 120.49(14)
C22 C21 C20 119.31(18)
C34 C33 C31 119.5(2)
N4 C32 C31 124.08(18)
N3 C30 C29 122.11(17)
C21 C22 C23 121.05(18)
N4 C35 C34 121.18(19)
N4 C35 C36 116.5(2)
C34 C35 C36 122.3(2)
C33 C34 C35 119.97(19)
C44 N5 C43 126.5(2)
O7 C44 N5 120.1(3)
O7 C44 C45 122.9(3)
N5 C44 C45 117.0(3)
N5 C43 C42 113.8(3)
C45 C40 C41 115.5(4)
C43 C42 C41 113.5(3)
C42 C41 C40 116.5(3)
C40 C45 C44 113.4(3)

loop_
_geom_bond_atom_site_label_1
_geom_bond_atom_site_label_2
_geom_bond_distance
S1 O1 1.4288(16)
S1 O2 1.4345(16)
S1 C1 1.743(2)
S1 C2 1.7711(17)
Cl1 C11 1.7298(18)
C5 C6 1.386(2)
C5 C4 1.389(3)
C5 C8 1.493(2)
N2 C12 1.324(3)
N2 C9 1.343(2)
C10 C11 1.377(2)
C10 C8 1.388(2)
C9 C8 1.403(3)
C9 C13 1.481(3)
C7 C2 1.378(3)
C7 C6 1.388(2)
N1 C14 1.333(2)
N1 C17 1.341(3)
C2 C3 1.382(3)
C3 C4 1.381(2)
C14 C13 1.382(3)
C13 C15 1.387(3)
C12 C11 1.377(3)
C15 C16 1.373(3)
C17 C16 1.376(3)
C17 C18 1.504(3)
S2 O4 1.4265(17)
S2 O3 1.4299(16)
S2 C19 1.751(2)
S2 C20 1.7656(18)
Cl2 C29 1.732(2)
N3 C30 1.323(3)
N3 C27 1.340(2)
C26 C28 1.386(3)
C26 C27 1.409(2)
C26 C23 1.489(2)
C25 C24 1.380(3)
C25 C20 1.382(3)
C23 C22 1.387(3)
C23 C24 1.388(2)
C27 C31 1.483(3)
C31 C32 1.382(3)
C31 C33 1.394(3)
N4 C35 1.336(3)
N4 C32 1.341(3)
C28 C29 1.373(3)
C29 C30 1.374(3)
C20 C21 1.379(3)
C21 C22 1.375(3)
C33 C34 1.376(3)
C35 C34 1.383(3)
C35 C36 1.509(3)
N5 C44 1.335(3)
N5 C43 1.444(3)
C44 O7 1.229(4)
C44 C45 1.494(4)
C43 C42 1.513(5)
C40 C45 1.458(6)
C40 C41 1.525(7)
C42 C41 1.524(7)
